data_4038803
loop_
_publ_author_name
'Deng, Qingsong'
'Yu, Aimin'
'Zhou, Jie'
'Cao, Qin'
'Meng, Xiangtai'

_publ_section_title
;
 Construction of Benzothiophene or
 Benzothiopheno[2,3-<i>e</i>]azepinedione Derivatives via Three-Component
 Domino or One-Pot Sequences.
;
_journal_issue 19
_journal_name_full 'The Journal of organic chemistry'
_journal_page_first 12270
_journal_page_last 12283
_journal_paper_doi 10.1021/acs.joc.0c01505
_journal_volume 85
_journal_year 2020
_chemical_formula_moiety '2(C21 H21 N O2 S)'
_chemical_formula_sum 'C41 H40 N2 O4 S2'
_chemical_formula_weight 688.87
_space_group_crystal_system orthorhombic
_space_group_IT_number 33
_space_group_name_Hall 'P 2c -2n'
_space_group_name_H-M_alt 'P n a 21'
_atom_sites_solution_hydrogens geom
_atom_sites_solution_primary dual
_audit_creation_date 2018-07-31
_audit_creation_method
;
Olex2 1.2
(compiled 2018.05.29 svn.r3508 for OlexSys, GUI svn.r5506)
;
_cell_angle_alpha 90
_cell_angle_beta 90
_cell_angle_gamma 90
_cell_formula_units_Z 4
_cell_length_a 21.6005(7)
_cell_length_b 9.3977(3)
_cell_length_c 18.9366(7)
_cell_measurement_reflns_used 9980
_cell_measurement_temperature 273(2)
_cell_measurement_theta_max 64.45
_cell_measurement_theta_min 4.09
_cell_volume 3844.0(2)
_computing_cell_refinement 'SAINT v8.37A (Bruker, 2015)'
_computing_data_reduction 'SAINT v8.37A (Bruker, 2015)'
_computing_molecular_graphics 'Olex2 (Dolomanov et al., 2009)'
_computing_publication_material 'Olex2 (Dolomanov et al., 2009)'
_computing_structure_refinement 'ShelXL (Sheldrick, 2015)'
_computing_structure_solution 'ShelXT (Sheldrick, 2015)'
_diffrn_ambient_temperature 273.15
_diffrn_measured_fraction_theta_full 0.994
_diffrn_measured_fraction_theta_max 0.994
_diffrn_measurement_device_type 'CCD area detector'
_diffrn_measurement_method 'phi and omega scans'
_diffrn_radiation_monochromator graphite
_diffrn_radiation_type CuK\a
_diffrn_radiation_wavelength 1.54178
_diffrn_reflns_av_R_equivalents 0.3198
_diffrn_reflns_av_unetI/netI 0.0925
_diffrn_reflns_Laue_measured_fraction_full 0.994
_diffrn_reflns_Laue_measured_fraction_max 0.994
_diffrn_reflns_limit_h_max 25
_diffrn_reflns_limit_h_min -25
_diffrn_reflns_limit_k_max 11
_diffrn_reflns_limit_k_min -11
_diffrn_reflns_limit_l_max 22
_diffrn_reflns_limit_l_min -22
_diffrn_reflns_number 91539
_diffrn_reflns_point_group_measured_fraction_full 0.993
_diffrn_reflns_point_group_measured_fraction_max 0.993
_diffrn_reflns_theta_full 67.103
_diffrn_reflns_theta_max 67.103
_diffrn_reflns_theta_min 4.093
_exptl_absorpt_coefficient_mu 1.583
_exptl_absorpt_correction_type none
_exptl_crystal_density_diffrn 1.190
_exptl_crystal_description block
_exptl_crystal_F_000 1456
_refine_diff_density_max 0.350
_refine_diff_density_min -0.484
_refine_diff_density_rms 0.091
_refine_ls_abs_structure_details
;
 Flack x determined using 2282 quotients [(I+)-(I-)]/[(I+)+(I-)]
 (Parsons, Flack and Wagner, Acta Cryst. B69 (2013) 249-259).
;
_refine_ls_abs_structure_Flack 0.61(3)
_refine_ls_extinction_method none
_refine_ls_goodness_of_fit_ref 1.457
_refine_ls_hydrogen_treatment constr
_refine_ls_matrix_type full
_refine_ls_number_parameters 455
_refine_ls_number_reflns 6824
_refine_ls_number_restraints 1
_refine_ls_restrained_S_all 1.457
_refine_ls_R_factor_all 0.1025
_refine_ls_R_factor_gt 0.0898
_refine_ls_shift/su_max 0.006
_refine_ls_shift/su_mean 0.000
_refine_ls_structure_factor_coef Fsqd
_refine_ls_weighting_details 'w=1/[\s^2^(Fo^2^)+(0.1000P)^2^] where P=(Fo^2^+2Fc^2^)/3'
_refine_ls_weighting_scheme calc
_refine_ls_wR_factor_gt 0.2087
_refine_ls_wR_factor_ref 0.2227
_reflns_Friedel_coverage 0.933
_reflns_Friedel_fraction_full 0.992
_reflns_Friedel_fraction_max 0.992
_reflns_number_gt 5630
_reflns_number_total 6824
_reflns_threshold_expression 'I > 2\s(I)'
_cod_data_source_file jo0c01505_si_002.cif
_cod_data_source_block deng0728-2
_cod_depositor_comments 'Adding full bibliography for 4038801--4038807.cif.'
_cod_database_code 4038803
_shelx_shelxl_version_number 2017/1
_shelx_space_group_comment
;
The symmetry employed for this shelxl refinement is uniquely defined
by the following loop, which should always be used as a source of
symmetry information in preference to the above space-group names.
They are only intended as comments.
;
_olex2_refinement_description
;
1. Fixed Uiso
 At 1.2 times of:
  All C(H) groups, All C(H,H) groups, All N(H) groups
 At 1.5 times of:
  All C(H,H,H) groups
2.a Secondary CH2 refined with riding coordinates:
 C00Q(H00A,H00B), C011(H01A,H01B), C017(H01F,H01G), C018(H01M,H01N), C019(H01O,
 H01P), C01D(H01H,H01I)
2.b Aromatic/amide H refined with riding coordinates:
 N005(H005), N007(H007), C009(H009), C00M(H00M), C00R(H00R), C00S(H00S),
 C00U(H00U), C00V(H00V), C00W(H00W), C00X(H00X), C00Y(H00Y), C00Z(H00Z),
 C010(H010), C012(H012), C015(H015), C016(H016), C01A(H01Q), C01C(H01U)
2.c Idealised Me refined as rotating group:
 C013(H01C,H01D,H01E), C014(H01J,H01K,H01L), C01B(H01R,H01S,H01T), C1(H1A,H1B,
 H1C)
;
_olex2_submission_special_instructions 'No special instructions were received'

loop_
_space_group_symop_operation_xyz
'x, y, z'
'-x, -y, z+1/2'
'x+1/2, -y+1/2, z'
'-x+1/2, y+1/2, z+1/2'

loop_
_atom_site_label
_atom_site_type_symbol
_atom_site_fract_x
_atom_site_fract_y
_atom_site_fract_z
_atom_site_U_iso_or_equiv
_atom_site_adp_type
_atom_site_occupancy
_atom_site_site_symmetry_order
_atom_site_calc_flag
_atom_site_refinement_flags_posn
_atom_site_refinement_flags_adp
_atom_site_refinement_flags_occupancy
_atom_site_disorder_assembly
_atom_site_disorder_group
S001 S 0.19458(8) 0.41394(19) 0.47904(11) 0.0762(6) Uani 1 1 d . . . . .
S002 S 0.55497(8) 0.90505(19) 0.49707(12) 0.0777(6) Uani 1 1 d . . . . .
O003 O 0.3711(2) 0.1138(4) 0.5416(3) 0.0635(12) Uani 1 1 d . . . . .
O004 O 0.3720(2) 0.6086(4) 0.4585(3) 0.0608(11) Uani 1 1 d . . . . .
N005 N 0.3406(2) 0.8254(5) 0.4956(3) 0.0563(12) Uani 1 1 d . . . . .
H005 H 0.350723 0.912706 0.502738 0.068 Uiso 1 1 calc R . . . .
O006 O 0.4979(3) 0.9794(6) 0.6298(3) 0.0895(16) Uani 1 1 d . . . . .
N007 N 0.4070(2) 0.3272(5) 0.5044(3) 0.0542(11) Uani 1 1 d . . . . .
H007 H 0.397947 0.414428 0.495305 0.065 Uiso 1 1 calc R . . . .
O008 O 0.2569(4) 0.4504(7) 0.3496(4) 0.1022(19) Uani 1 1 d . . . . .
C009 C 0.4653(4) 0.7198(6) 0.3430(4) 0.0629(16) Uani 1 1 d . . . . .
H009 H 0.426349 0.678388 0.338514 0.075 Uiso 1 1 calc R . . . .
C00A C 0.4829(3) 0.7758(6) 0.4084(4) 0.0544(13) Uani 1 1 d . . . . .
C00B C 0.2606(3) 0.3063(5) 0.5805(4) 0.0570(14) Uani 1 1 d . . . . .
C00C C 0.3621(3) 0.2375(5) 0.5212(3) 0.0495(12) Uani 1 1 d . . . . .
C00D C 0.2974(3) 0.2959(5) 0.5182(3) 0.0519(13) Uani 1 1 d . . . . .
C00E C 0.3838(3) 0.7319(5) 0.4766(3) 0.0475(12) Uani 1 1 d . . . . .
C00F C 0.4200(4) 0.8063(6) 0.6389(4) 0.0666(17) Uani 1 1 d . . . . .
C00G C 0.4685(3) 0.8847(6) 0.6001(4) 0.0613(16) Uani 1 1 d . . . . .
C00H C 0.4489(2) 0.7863(5) 0.4732(3) 0.0480(12) Uani 1 1 d . . . . .
C00I C 0.4821(3) 0.8511(6) 0.5260(4) 0.0565(14) Uani 1 1 d . . . . .
C00J C 0.2673(3) 0.3482(6) 0.4592(4) 0.0590(15) Uani 1 1 d . . . . .
C00K C 0.2859(4) 0.3656(7) 0.3854(4) 0.0688(18) Uani 1 1 d . . . . .
C00L C 0.5416(3) 0.8390(7) 0.4136(5) 0.0702(17) Uani 1 1 d . . . . .
C00M C 0.2757(3) 0.2682(6) 0.6502(4) 0.0631(16) Uani 1 1 d . . . . .
H00M H 0.313558 0.224970 0.659712 0.076 Uiso 1 1 calc R . . . .
C00N C 0.2028(3) 0.3684(7) 0.5671(5) 0.0719(18) Uani 1 1 d . . . . .
C00O C 0.2351(4) 0.2942(8) 0.7041(5) 0.079(2) Uani 1 1 d . . . . .
C00P C 0.5035(5) 0.7241(8) 0.2850(5) 0.081(2) Uani 1 1 d . . . . .
C00Q C 0.2772(4) 0.7818(8) 0.5043(6) 0.091(3) Uani 1 1 d . . . . .
H00A H 0.275940 0.691113 0.528641 0.109 Uiso 1 1 calc R . . . .
H00B H 0.258389 0.769196 0.458173 0.109 Uiso 1 1 calc R . . . .
C00R C 0.3429(5) 0.1353(8) 0.3707(4) 0.080(2) Uani 1 1 d . . . . .
H00R H 0.316556 0.093252 0.403437 0.096 Uiso 1 1 calc R . . . .
C00S C 0.4132(5) 0.6593(8) 0.6310(4) 0.078(2) Uani 1 1 d . . . . .
H00S H 0.438042 0.610067 0.599211 0.094 Uiso 1 1 calc R . . . .
C00T C 0.3369(4) 0.2800(7) 0.3532(4) 0.0674(17) Uani 1 1 d . . . . .
C00U C 0.3887(6) 0.0574(11) 0.3385(5) 0.105(3) Uani 1 1 d . . . . .
H00U H 0.393216 -0.038485 0.349480 0.126 Uiso 1 1 calc R . . . .
C00V C 0.4197(7) 0.2594(15) 0.2711(7) 0.125(4) Uani 1 1 d . . . . .
H00V H 0.444542 0.299715 0.236298 0.149 Uiso 1 1 calc R . . . .
C00W C 0.4275(7) 0.1185(15) 0.2905(7) 0.129(5) Uani 1 1 d . . . . .
H00W H 0.459362 0.065287 0.270778 0.155 Uiso 1 1 calc R . . . .
C00X C 0.1614(4) 0.3922(10) 0.6218(6) 0.092(3) Uani 1 1 d . . . . .
H00X H 0.122808 0.431898 0.612813 0.110 Uiso 1 1 calc R . . . .
C00Y C 0.3746(5) 0.3391(10) 0.3041(5) 0.098(3) Uani 1 1 d . . . . .
H00Y H 0.369928 0.434714 0.292523 0.118 Uiso 1 1 calc R . . . .
C00Z C 0.1778(4) 0.3573(11) 0.6883(6) 0.092(3) Uani 1 1 d . . . . .
H00Z H 0.150255 0.375556 0.724937 0.110 Uiso 1 1 calc R . . . .
C010 C 0.3826(5) 0.8768(11) 0.6864(5) 0.098(3) Uani 1 1 d . . . . .
H010 H 0.388159 0.973781 0.693717 0.117 Uiso 1 1 calc R . . . .
C011 C 0.4703(4) 0.2821(9) 0.5012(6) 0.095(3) Uani 1 1 d . . . . .
H01A H 0.472418 0.186668 0.481837 0.114 Uiso 1 1 calc R . . . .
H01B H 0.487611 0.279905 0.548450 0.114 Uiso 1 1 calc R . . . .
C012 C 0.5819(5) 0.8454(11) 0.3558(6) 0.099(3) Uani 1 1 d . . . . .
H012 H 0.620775 0.887440 0.359598 0.119 Uiso 1 1 calc R . . . .
C013 C 0.2531(6) 0.2647(12) 0.7808(6) 0.106(3) Uani 1 1 d . . . . .
H01C H 0.294133 0.299600 0.789429 0.159 Uiso 1 1 calc GR . . . .
H01D H 0.251840 0.164036 0.789448 0.159 Uiso 1 1 calc GR . . . .
H01E H 0.224454 0.311821 0.811776 0.159 Uiso 1 1 calc GR . . . .
C014 C 0.4839(7) 0.6680(12) 0.2142(6) 0.115(4) Uani 1 1 d . . . . .
H01J H 0.499723 0.728871 0.177692 0.172 Uiso 1 1 calc GR . . . .
H01K H 0.439510 0.665843 0.211715 0.172 Uiso 1 1 calc GR . . . .
H01L H 0.499875 0.573557 0.207897 0.172 Uiso 1 1 calc GR . . . .
C015 C 0.3701(7) 0.5882(12) 0.6699(6) 0.114(4) Uani 1 1 d . . . . .
H015 H 0.367471 0.489624 0.666447 0.137 Uiso 1 1 calc R . . . .
C016 C 0.5620(5) 0.7875(10) 0.2937(6) 0.103(3) Uani 1 1 d . . . . .
H016 H 0.588571 0.790174 0.255029 0.124 Uiso 1 1 calc R . . . .
C017 C 0.5085(5) 0.3845(12) 0.4546(10) 0.126(4) Uani 1 1 d . . . . .
H01F H 0.486891 0.398369 0.410173 0.151 Uiso 1 1 calc R . . . .
H01G H 0.511032 0.476151 0.477956 0.151 Uiso 1 1 calc R . . . .
C018 C 0.2393(6) 0.8946(12) 0.5473(9) 0.118(4) Uani 1 1 d . . . . .
H01M H 0.262063 0.918928 0.589782 0.142 Uiso 1 1 calc R . . . .
H01N H 0.235117 0.980410 0.519252 0.142 Uiso 1 1 calc R . . . .
C019 C 0.1781(6) 0.8445(18) 0.5670(12) 0.151(6) Uani 1 1 d . . . . .
H01O H 0.155064 0.819566 0.524787 0.181 Uiso 1 1 calc R . . . .
H01P H 0.181896 0.759749 0.595894 0.181 Uiso 1 1 calc R . . . .
C01A C 0.3304(8) 0.660(2) 0.7143(7) 0.139(5) Uani 1 1 d . . . . .
H01Q H 0.299228 0.612623 0.738456 0.167 Uiso 1 1 calc R . . . .
C01B C 0.1448(11) 0.953(2) 0.6058(14) 0.203(10) Uani 1 1 d . . . . .
H01R H 0.164490 0.967999 0.650536 0.304 Uiso 1 1 calc GR . . . .
H01S H 0.102871 0.922030 0.613216 0.304 Uiso 1 1 calc GR . . . .
H01T H 0.144807 1.039718 0.579244 0.304 Uiso 1 1 calc GR . . . .
C01C C 0.3384(9) 0.808(2) 0.7219(8) 0.149(6) Uani 1 1 d . . . . .
H01U H 0.312592 0.858470 0.752140 0.179 Uiso 1 1 calc R . . . .
C01D C 0.5713(6) 0.334(2) 0.4398(12) 0.163(7) Uani 1 1 d . . . . .
H01H H 0.594293 0.324361 0.483559 0.195 Uiso 1 1 calc R . . . .
H01I H 0.569589 0.241103 0.417285 0.195 Uiso 1 1 calc R . . . .
C1 C 0.6030(11) 0.437(3) 0.3924(17) 0.246(16) Uani 1 1 d . . . . .
H1A H 0.642357 0.462685 0.412288 0.368 Uiso 1 1 calc GR . . . .
H1B H 0.577896 0.520926 0.387558 0.368 Uiso 1 1 calc GR . . . .
H1C H 0.609168 0.394700 0.346852 0.368 Uiso 1 1 calc GR . . . .

loop_
_atom_site_aniso_label
_atom_site_aniso_U_11
_atom_site_aniso_U_22
_atom_site_aniso_U_33
_atom_site_aniso_U_23
_atom_site_aniso_U_13
_atom_site_aniso_U_12
S001 0.0575(9) 0.0670(10) 0.1042(13) 0.0100(9) -0.0208(9) 0.0125(7)
S002 0.0544(8) 0.0674(10) 0.1113(15) -0.0091(9) -0.0011(8) -0.0132(7)
O003 0.071(3) 0.0260(17) 0.094(3) 0.0093(18) -0.010(2) 0.0071(16)
O004 0.067(2) 0.0262(17) 0.089(3) -0.0037(17) 0.001(2) -0.0074(16)
N005 0.055(2) 0.032(2) 0.082(3) -0.004(2) 0.008(2) -0.0012(18)
O006 0.108(4) 0.069(3) 0.092(3) -0.013(3) -0.026(3) -0.022(3)
N007 0.054(2) 0.034(2) 0.075(3) 0.006(2) 0.000(2) 0.0032(18)
O008 0.129(5) 0.081(3) 0.096(4) 0.025(3) -0.030(4) 0.027(3)
C009 0.074(4) 0.037(3) 0.078(4) 0.004(3) 0.007(3) 0.007(3)
C00A 0.054(3) 0.034(2) 0.074(4) 0.002(2) 0.004(3) 0.004(2)
C00B 0.054(3) 0.031(2) 0.085(4) 0.004(3) -0.007(3) -0.003(2)
C00C 0.055(3) 0.032(2) 0.062(3) 0.001(2) -0.008(2) 0.002(2)
C00D 0.054(3) 0.025(2) 0.077(4) 0.004(2) -0.014(3) -0.004(2)
C00E 0.054(3) 0.026(2) 0.062(3) 0.004(2) -0.005(2) 0.0000(19)
C00F 0.098(5) 0.047(3) 0.055(3) 0.000(3) -0.011(3) -0.005(3)
C00G 0.071(4) 0.040(3) 0.073(4) -0.003(3) -0.016(3) -0.001(3)
C00H 0.051(3) 0.024(2) 0.069(3) 0.003(2) -0.006(3) -0.0012(19)
C00I 0.056(3) 0.036(3) 0.077(4) 0.005(3) -0.006(3) 0.000(2)
C00J 0.059(3) 0.032(2) 0.086(4) -0.001(3) -0.019(3) 0.003(2)
C00K 0.093(5) 0.038(3) 0.075(4) 0.004(3) -0.026(4) 0.005(3)
C00L 0.063(4) 0.050(3) 0.097(5) 0.001(3) 0.012(3) 0.003(3)
C00M 0.066(4) 0.042(3) 0.081(4) 0.012(3) -0.003(3) 0.004(3)
C00N 0.059(4) 0.047(3) 0.109(6) 0.007(3) -0.005(4) 0.002(3)
C00O 0.086(5) 0.063(4) 0.089(5) 0.016(4) 0.017(4) 0.004(4)
C00P 0.103(6) 0.057(4) 0.082(5) 0.009(3) 0.019(4) 0.013(4)
C00Q 0.059(4) 0.065(4) 0.148(8) -0.005(5) 0.028(5) -0.005(3)
C00R 0.126(6) 0.047(3) 0.066(4) -0.006(3) -0.015(4) 0.013(4)
C00S 0.113(6) 0.052(3) 0.070(4) 0.010(3) -0.015(4) -0.012(4)
C00T 0.095(5) 0.048(3) 0.059(3) 0.000(3) -0.016(3) 0.003(3)
C00U 0.163(10) 0.077(5) 0.075(5) -0.011(4) -0.014(6) 0.041(6)
C00V 0.156(11) 0.121(9) 0.097(7) -0.004(6) 0.025(7) 0.010(8)
C00W 0.161(11) 0.126(9) 0.101(8) -0.031(7) 0.002(8) 0.054(9)
C00X 0.065(4) 0.087(5) 0.124(8) 0.023(5) 0.014(5) 0.022(4)
C00Y 0.137(8) 0.073(5) 0.084(6) 0.001(4) 0.008(5) -0.003(5)
C00Z 0.081(5) 0.086(5) 0.108(7) 0.011(5) 0.027(5) 0.016(4)
C010 0.123(8) 0.082(5) 0.089(6) -0.011(5) 0.023(5) 0.000(5)
C011 0.056(4) 0.069(4) 0.161(9) 0.029(5) 0.016(5) 0.011(3)
C012 0.085(5) 0.089(6) 0.122(8) 0.000(6) 0.043(5) -0.007(5)
C013 0.134(8) 0.096(6) 0.089(6) 0.027(5) 0.022(5) 0.023(6)
C014 0.172(11) 0.095(6) 0.076(5) -0.005(5) 0.025(6) 0.022(7)
C015 0.156(10) 0.087(6) 0.099(7) 0.028(5) -0.010(7) -0.054(7)
C016 0.110(7) 0.087(6) 0.114(7) 0.008(5) 0.058(6) -0.001(5)
C017 0.080(6) 0.099(7) 0.199(13) 0.006(8) 0.017(7) 0.008(5)
C018 0.093(7) 0.095(7) 0.166(11) -0.006(7) 0.005(7) -0.027(5)
C019 0.092(7) 0.137(11) 0.225(18) -0.011(12) 0.034(10) -0.006(7)
C01A 0.158(13) 0.156(13) 0.103(8) 0.026(9) 0.023(9) -0.056(10)
C01B 0.190(17) 0.180(17) 0.24(2) -0.044(17) 0.102(17) -0.012(15)
C01C 0.174(14) 0.166(15) 0.108(9) 0.002(9) 0.064(9) 0.014(11)
C01D 0.097(8) 0.157(13) 0.23(2) 0.049(13) 0.031(10) 0.025(8)
C1 0.176(17) 0.22(2) 0.34(4) 0.12(2) 0.15(2) 0.045(17)

loop_
_atom_type_symbol
_atom_type_description
_atom_type_scat_dispersion_real
_atom_type_scat_dispersion_imag
_atom_type_scat_source
C C 0.0181 0.0091 'International Tables Vol C Tables 4.2.6.8 and 6.1.1.4'
H H 0.0000 0.0000 'International Tables Vol C Tables 4.2.6.8 and 6.1.1.4'
N N 0.0311 0.0180 'International Tables Vol C Tables 4.2.6.8 and 6.1.1.4'
O O 0.0492 0.0322 'International Tables Vol C Tables 4.2.6.8 and 6.1.1.4'
S S 0.3331 0.5567 'International Tables Vol C Tables 4.2.6.8 and 6.1.1.4'

loop_
_geom_angle_atom_site_label_1
_geom_angle_atom_site_label_2
_geom_angle_atom_site_label_3
_geom_angle
_geom_angle_site_symmetry_1
_geom_angle_site_symmetry_3
_geom_angle_publ_flag
C00N S001 C00J 91.6(3) . . ?
C00L S002 C00I 91.8(3) . . ?
C00E N005 H005 119.7 . . ?
C00E N005 C00Q 120.7(5) . . ?
C00Q N005 H005 119.7 . . ?
C00C N007 H007 119.3 . . ?
C00C N007 C011 121.4(5) . . ?
C011 N007 H007 119.3 . . ?
C00A C009 H009 118.9 . . ?
C00P C009 H009 118.9 . . ?
C00P C009 C00A 122.1(7) . . ?
C009 C00A C00H 130.1(5) . . ?
C009 C00A C00L 117.9(6) . . ?
C00L C00A C00H 111.9(6) . . ?
C00M C00B C00D 129.0(5) . . ?
C00M C00B C00N 118.8(7) . . ?
C00N C00B C00D 112.1(6) . . ?
O003 C00C N007 123.9(5) . . ?
O003 C00C C00D 119.9(5) . . ?
N007 C00C C00D 116.1(4) . . ?
C00B C00D C00C 120.9(5) . . ?
C00J C00D C00B 112.4(5) . . ?
C00J C00D C00C 126.7(6) . . ?
O004 C00E N005 123.4(5) . . ?
O004 C00E C00H 120.0(5) . . ?
N005 C00E C00H 116.4(4) . . ?
C00S C00F C00G 121.0(7) . . ?
C010 C00F C00G 120.1(6) . . ?
C010 C00F C00S 118.9(8) . . ?
O006 C00G C00F 119.9(7) . . ?
O006 C00G C00I 119.4(7) . . ?
C00I C00G C00F 120.7(5) . . ?
C00A C00H C00E 119.7(5) . . ?
C00I C00H C00A 112.7(5) . . ?
C00I C00H C00E 127.6(6) . . ?
C00G C00I S002 114.7(5) . . ?
C00H C00I S002 111.9(5) . . ?
C00H C00I C00G 133.4(6) . . ?
C00D C00J S001 112.3(5) . . ?
C00D C00J C00K 133.0(6) . . ?
C00K C00J S001 114.6(5) . . ?
O008 C00K C00J 117.5(7) . . ?
O008 C00K C00T 120.3(7) . . ?
C00J C00K C00T 122.1(5) . . ?
C00A C00L S002 111.6(6) . . ?
C00A C00L C012 121.7(8) . . ?
C012 C00L S002 126.7(7) . . ?
C00B C00M H00M 119.8 . . ?
C00O C00M C00B 120.5(6) . . ?
C00O C00M H00M 119.8 . . ?
C00B C00N S001 111.6(6) . . ?
C00X C00N S001 127.9(6) . . ?
C00X C00N C00B 120.4(8) . . ?
C00M C00O C00Z 118.7(8) . . ?
C00M C00O C013 121.0(8) . . ?
C00Z C00O C013 120.2(8) . . ?
C009 C00P C014 122.2(10) . . ?
C009 C00P C016 117.4(9) . . ?
C016 C00P C014 120.4(9) . . ?
N005 C00Q H00A 109.4 . . ?
N005 C00Q H00B 109.4 . . ?
N005 C00Q C018 111.4(7) . . ?
H00A C00Q H00B 108.0 . . ?
C018 C00Q H00A 109.4 . . ?
C018 C00Q H00B 109.4 . . ?
C00T C00R H00R 120.7 . . ?
C00U C00R H00R 120.7 . . ?
C00U C00R C00T 118.6(9) . . ?
C00F C00S H00S 120.0 . . ?
C015 C00S C00F 120.0(10) . . ?
C015 C00S H00S 120.0 . . ?
C00R C00T C00K 119.6(7) . . ?
C00Y C00T C00K 120.1(7) . . ?
C00Y C00T C00R 120.1(8) . . ?
C00R C00U H00U 119.5 . . ?
C00W C00U C00R 120.9(9) . . ?
C00W C00U H00U 119.5 . . ?
C00W C00V H00V 120.5 . . ?
C00Y C00V H00V 120.5 . . ?
C00Y C00V C00W 119.0(12) . . ?
C00U C00W C00V 120.4(11) . . ?
C00U C00W H00W 119.8 . . ?
C00V C00W H00W 119.8 . . ?
C00N C00X H00X 120.3 . . ?
C00Z C00X C00N 119.4(8) . . ?
C00Z C00X H00X 120.3 . . ?
C00T C00Y C00V 120.9(10) . . ?
C00T C00Y H00Y 119.6 . . ?
C00V C00Y H00Y 119.6 . . ?
C00O C00Z H00Z 118.9 . . ?
C00X C00Z C00O 122.2(8) . . ?
C00X C00Z H00Z 118.9 . . ?
C00F C010 H010 119.5 . . ?
C01C C010 C00F 121.0(10) . . ?
C01C C010 H010 119.5 . . ?
N007 C011 H01A 109.6 . . ?
N007 C011 H01B 109.6 . . ?
N007 C011 C017 110.5(7) . . ?
H01A C011 H01B 108.1 . . ?
C017 C011 H01A 109.6 . . ?
C017 C011 H01B 109.6 . . ?
C00L C012 H012 121.3 . . ?
C016 C012 C00L 117.4(9) . . ?
C016 C012 H012 121.3 . . ?
C00O C013 H01C 109.5 . . ?
C00O C013 H01D 109.5 . . ?
C00O C013 H01E 109.5 . . ?
H01C C013 H01D 109.5 . . ?
H01C C013 H01E 109.5 . . ?
H01D C013 H01E 109.5 . . ?
C00P C014 H01J 109.5 . . ?
C00P C014 H01K 109.5 . . ?
C00P C014 H01L 109.5 . . ?
H01J C014 H01K 109.5 . . ?
H01J C014 H01L 109.5 . . ?
H01K C014 H01L 109.5 . . ?
C00S C015 H015 119.6 . . ?
C01A C015 C00S 120.9(10) . . ?
C01A C015 H015 119.6 . . ?
C00P C016 H016 118.3 . . ?
C012 C016 C00P 123.5(8) . . ?
C012 C016 H016 118.3 . . ?
C011 C017 H01F 108.8 . . ?
C011 C017 H01G 108.8 . . ?
H01F C017 H01G 107.7 . . ?
C01D C017 C011 113.6(11) . . ?
C01D C017 H01F 108.8 . . ?
C01D C017 H01G 108.8 . . ?
C00Q C018 H01M 109.0 . . ?
C00Q C018 H01N 109.0 . . ?
H01M C018 H01N 107.8 . . ?
C019 C018 C00Q 113.0(10) . . ?
C019 C018 H01M 109.0 . . ?
C019 C018 H01N 109.0 . . ?
C018 C019 H01O 109.5 . . ?
C018 C019 H01P 109.5 . . ?
H01O C019 H01P 108.1 . . ?
C01B C019 C018 110.8(15) . . ?
C01B C019 H01O 109.5 . . ?
C01B C019 H01P 109.5 . . ?
C015 C01A H01Q 120.9 . . ?
C015 C01A C01C 118.1(11) . . ?
C01C C01A H01Q 120.9 . . ?
C019 C01B H01R 109.5 . . ?
C019 C01B H01S 109.5 . . ?
C019 C01B H01T 109.5 . . ?
H01R C01B H01S 109.5 . . ?
H01R C01B H01T 109.5 . . ?
H01S C01B H01T 109.5 . . ?
C010 C01C C01A 121.0(13) . . ?
C010 C01C H01U 119.5 . . ?
C01A C01C H01U 119.5 . . ?
C017 C01D H01H 109.9 . . ?
C017 C01D H01I 109.9 . . ?
H01H C01D H01I 108.3 . . ?
C1 C01D C017 109.2(14) . . ?
C1 C01D H01H 109.9 . . ?
C1 C01D H01I 109.8 . . ?
C01D C1 H1A 109.5 . . ?
C01D C1 H1B 109.5 . . ?
C01D C1 H1C 109.5 . . ?
H1A C1 H1B 109.5 . . ?
H1A C1 H1C 109.5 . . ?
H1B C1 H1C 109.5 . . ?

loop_
_geom_bond_atom_site_label_1
_geom_bond_atom_site_label_2
_geom_bond_distance
_geom_bond_site_symmetry_2
_geom_bond_publ_flag
S001 C00J 1.729(7) . ?
S001 C00N 1.730(9) . ?
S002 C00I 1.742(7) . ?
S002 C00L 1.722(9) . ?
O003 C00C 1.241(7) . ?
O004 C00E 1.235(6) . ?
N005 H005 0.8600 . ?
N005 C00E 1.330(7) . ?
N005 C00Q 1.439(9) . ?
O006 C00G 1.229(8) . ?
N007 H007 0.8600 . ?
N007 C00C 1.323(8) . ?
N007 C011 1.433(9) . ?
O008 C00K 1.219(9) . ?
C009 H009 0.9300 . ?
C009 C00A 1.400(10) . ?
C009 C00P 1.374(11) . ?
C00A C00H 1.433(9) . ?
C00A C00L 1.403(10) . ?
C00B C00D 1.425(10) . ?
C00B C00M 1.406(10) . ?
C00B C00N 1.403(9) . ?
C00C C00D 1.502(8) . ?
C00D C00J 1.383(9) . ?
C00E C00H 1.499(8) . ?
C00F C00G 1.477(11) . ?
C00F C00S 1.397(9) . ?
C00F C010 1.379(12) . ?
C00G C00I 1.468(10) . ?
C00H C00I 1.372(9) . ?
C00J C00K 1.464(11) . ?
C00K C00T 1.493(11) . ?
C00L C012 1.400(12) . ?
C00M H00M 0.9300 . ?
C00M C00O 1.368(11) . ?
C00N C00X 1.387(13) . ?
C00O C00Z 1.405(13) . ?
C00O C013 1.528(15) . ?
C00P C014 1.502(16) . ?
C00P C016 1.407(15) . ?
C00Q H00A 0.9700 . ?
C00Q H00B 0.9700 . ?
C00Q C018 1.568(15) . ?
C00R H00R 0.9300 . ?
C00R C00T 1.406(10) . ?
C00R C00U 1.373(14) . ?
C00S H00S 0.9300 . ?
C00S C015 1.361(15) . ?
C00T C00Y 1.355(13) . ?
C00U H00U 0.9300 . ?
C00U C00W 1.36(2) . ?
C00V H00V 0.9300 . ?
C00V C00W 1.38(2) . ?
C00V C00Y 1.380(17) . ?
C00W H00W 0.9300 . ?
C00X H00X 0.9300 . ?
C00X C00Z 1.348(15) . ?
C00Y H00Y 0.9300 . ?
C00Z H00Z 0.9300 . ?
C010 H010 0.9300 . ?
C010 C01C 1.334(19) . ?
C011 H01A 0.9700 . ?
C011 H01B 0.9700 . ?
C011 C017 1.544(15) . ?
C012 H012 0.9300 . ?
C012 C016 1.366(17) . ?
C013 H01C 0.9600 . ?
C013 H01D 0.9600 . ?
C013 H01E 0.9600 . ?
C014 H01J 0.9600 . ?
C014 H01K 0.9600 . ?
C014 H01L 0.9600 . ?
C015 H015 0.9300 . ?
C015 C01A 1.38(2) . ?
C016 H016 0.9300 . ?
C017 H01F 0.9700 . ?
C017 H01G 0.9700 . ?
C017 C01D 1.467(17) . ?
C018 H01M 0.9700 . ?
C018 H01N 0.9700 . ?
C018 C019 1.452(18) . ?
C019 H01O 0.9700 . ?
C019 H01P 0.9700 . ?
C019 C01B 1.45(2) . ?
C01A H01Q 0.9300 . ?
C01A C01C 1.41(2) . ?
C01B H01R 0.9600 . ?
C01B H01S 0.9600 . ?
C01B H01T 0.9600 . ?
C01C H01U 0.9300 . ?
C01D H01H 0.9700 . ?
C01D H01I 0.9700 . ?
C01D C1 1.49(2) . ?
C1 H1A 0.9600 . ?
C1 H1B 0.9600 . ?
C1 H1C 0.9600 . ?

loop_
_smtbx_masks_void_nr
_smtbx_masks_void_average_x
_smtbx_masks_void_average_y
_smtbx_masks_void_average_z
_smtbx_masks_void_volume
_smtbx_masks_void_count_electrons
_smtbx_masks_void_content
1 0.042 0.090 0.211 9.4 2.1 ?
2 -0.042 -0.090 0.711 9.4 2.1 ?
3 0.192 0.002 0.115 28.2 3.0 ?
4 0.308 0.502 0.615 28.2 3.0 ?
5 0.458 0.590 0.711 9.4 2.1 ?
6 0.542 0.410 0.211 9.4 2.1 ?
7 0.692 0.498 0.115 28.2 3.0 ?
8 0.808 -0.002 0.615 28.2 3.0 ?
